data_1540531
loop_
_publ_author_name
'Peng, Jing'
'Chen, Chao'
'Xi, Chanjuan'

_publ_section_title
;
 \b-Arylation of oxime ethers using diaryliodonium salts through
 activation of inert C(sp3)--H bonds using a palladium catalyst
;
_journal_issue 2
_journal_name_full 'Chem. Sci.'
_journal_page_first 1383
_journal_paper_doi 10.1039/C5SC03903G
_journal_volume 7
_journal_year 2016
_chemical_formula_sum 'C25 H29 Cl N O P Pd'
_chemical_formula_weight 532.31
_chemical_name_systematic
; 
 ? 
;
_space_group_IT_number 14
_symmetry_cell_setting monoclinic
_symmetry_space_group_name_Hall '-P 2yn'
_symmetry_space_group_name_H-M 'P 1 21/n 1'
_atom_sites_solution_hydrogens geom
_atom_sites_solution_primary direct
_atom_sites_solution_secondary difmap
_audit_creation_method SHELXL-97
_audit_update_record
;
2015-02-06 deposited with the CCDC.
2015-11-11 downloaded from the CCDC.
;
_cell_angle_alpha 90.00
_cell_angle_beta 111.38(3)
_cell_angle_gamma 90.00
_cell_formula_units_Z 4
_cell_length_a 16.151(3)
_cell_length_b 9.5824(19)
_cell_length_c 16.403(3)
_cell_measurement_temperature 173(2)
_cell_volume 2363.9(9)
_computing_cell_refinement 'CrystalClear (Rigaku Inc., 2007)'
_computing_data_collection 'CrystalClear (Rigaku Inc., 2007)'
_computing_data_reduction 'CrystalClear (Rigaku Inc., 2007)'
_computing_molecular_graphics 'XP in Siemens SHELXTL (Sheldrick, 1994)'
_computing_publication_material 'SHELX97 (Sheldrick, 1997)'
_computing_structure_refinement 'SHELXL-97 (Sheldrick, 1997)'
_computing_structure_solution 'SHELXS-97 (Sheldrick, 1990)'
_diffrn_ambient_temperature 173(2)
_diffrn_measured_fraction_theta_full 0.985
_diffrn_measured_fraction_theta_max 0.985
_diffrn_measurement_device_type 'Saturn724+ CCD'
_diffrn_measurement_method '\w scans at fixed \c = 45\%'
_diffrn_radiation_monochromator graphite
_diffrn_radiation_source 'sealed tube'
_diffrn_radiation_type MoK\a
_diffrn_radiation_wavelength 0.71073
_diffrn_reflns_av_R_equivalents 0.0250
_diffrn_reflns_av_sigmaI/netI 0.0295
_diffrn_reflns_limit_h_max 19
_diffrn_reflns_limit_h_min -14
_diffrn_reflns_limit_k_max 11
_diffrn_reflns_limit_k_min -11
_diffrn_reflns_limit_l_max 15
_diffrn_reflns_limit_l_min -19
_diffrn_reflns_number 9443
_diffrn_reflns_theta_full 25.00
_diffrn_reflns_theta_max 25.00
_diffrn_reflns_theta_min 2.61
_exptl_absorpt_coefficient_mu 0.982
_exptl_absorpt_correction_T_max 0.8971
_exptl_absorpt_correction_T_min 0.7382
_exptl_absorpt_correction_type multi-scan
_exptl_crystal_colour Colorless
_exptl_crystal_density_diffrn 1.496
_exptl_crystal_density_method 'not measured'
_exptl_crystal_description block
_exptl_crystal_F_000 1088
_exptl_crystal_size_max 0.33
_exptl_crystal_size_mid 0.21
_exptl_crystal_size_min 0.11
_refine_diff_density_max 0.328
_refine_diff_density_min -0.396
_refine_diff_density_rms 0.061
_refine_ls_extinction_method none
_refine_ls_goodness_of_fit_ref 1.043
_refine_ls_hydrogen_treatment constr
_refine_ls_matrix_type full
_refine_ls_number_parameters 275
_refine_ls_number_reflns 4108
_refine_ls_number_restraints 0
_refine_ls_restrained_S_all 1.043
_refine_ls_R_factor_all 0.0312
_refine_ls_R_factor_gt 0.0291
_refine_ls_shift/su_max 0.003
_refine_ls_shift/su_mean 0.000
_refine_ls_structure_factor_coef Fsqd
_refine_ls_weighting_details 'calc w=1/[\s^2^(Fo^2^)+(0.0450P)^2^+2.0633P] where P=(Fo^2^+2Fc^2^)/3'
_refine_ls_weighting_scheme calc
_refine_ls_wR_factor_gt 0.0802
_refine_ls_wR_factor_ref 0.0818
_reflns_number_gt 3940
_reflns_number_total 4108
_reflns_threshold_expression >2sigma(I)
_cod_data_source_file c5sc03903g2.cif
_cod_data_source_block a
_cod_depositor_comments 'Adding full bibliography for 1540531--1540532.cif.'
_cod_original_cell_volume 2363.9(8)
_cod_original_sg_symbol_H-M P2(1)/n
_cod_database_code 1540531
_audit_block_doi 10.5517/cc145m0y

loop_
_symmetry_equiv_pos_as_xyz
'x, y, z'
'-x+1/2, y+1/2, -z+1/2'
'-x, -y, -z'
'x-1/2, -y-1/2, z-1/2'

loop_
_atom_site_label
_atom_site_type_symbol
_atom_site_fract_x
_atom_site_fract_y
_atom_site_fract_z
_atom_site_U_iso_or_equiv
_atom_site_adp_type
_atom_site_occupancy
_atom_site_symmetry_multiplicity
_atom_site_calc_flag
_atom_site_refinement_flags
Pd1 Pd 0.265347(12) 1.004124(18) 0.063309(12) 0.01769(9) Uani 1 1 d .
P1 P 0.31611(4) 0.81660(7) 0.01469(4) 0.01849(15) Uani 1 1 d .
Cl1 Cl 0.14531(5) 1.03948(8) -0.07704(4) 0.02909(16) Uani 1 1 d .
N1 N 0.22961(14) 1.1646(2) 0.13222(14) 0.0231(5) Uani 1 1 d .
O1 O 0.14509(13) 1.2191(2) 0.12148(14) 0.0359(5) Uani 1 1 d .
C14 C 0.24101(17) 0.6682(3) -0.00075(16) 0.0218(5) Uani 1 1 d .
C8 C 0.32576(16) 0.8446(3) -0.09141(16) 0.0208(5) Uani 1 1 d .
C3 C 0.37569(19) 1.0233(3) 0.17334(18) 0.0232(6) Uani 1 1 d .
H3A H 0.3692 0.9683 0.2218 0.028 Uiso 1 1 calc R
H3B H 0.4288 0.9895 0.1627 0.028 Uiso 1 1 calc R
C20 C 0.42236(17) 0.7389(3) 0.08236(16) 0.0203(5) Uani 1 1 d .
C21 C 0.43509(18) 0.7007(3) 0.16831(18) 0.0260(6) Uani 1 1 d .
H21 H 0.3898 0.7194 0.1909 0.031 Uiso 1 1 calc R
C2 C 0.38481(17) 1.1797(3) 0.19634(17) 0.0258(6) Uani 1 1 d .
C23 C 0.57938(19) 0.6095(3) 0.18867(19) 0.0323(7) Uani 1 1 d .
H23 H 0.6328 0.5652 0.2247 0.039 Uiso 1 1 calc R
C12 C 0.31274(19) 0.7729(3) -0.23648(18) 0.0327(7) Uani 1 1 d .
H12 H 0.2979 0.7038 -0.2811 0.039 Uiso 1 1 calc R
C4 C 0.42463(19) 1.2579(3) 0.1376(2) 0.0326(7) Uani 1 1 d .
H4B H 0.4851 1.2239 0.1491 0.049 Uiso 1 1 calc R
H4C H 0.4265 1.3581 0.1502 0.049 Uiso 1 1 calc R
H4A H 0.3878 1.2417 0.0761 0.049 Uiso 1 1 calc R
C25 C 0.49035(19) 0.7123(3) 0.05110(18) 0.0281(6) Uani 1 1 d .
H25 H 0.4835 0.7386 -0.0068 0.034 Uiso 1 1 calc R
C7 C 0.07797(18) 1.1157(4) 0.0912(2) 0.0379(7) Uani 1 1 d .
H7B H 0.0726 1.0854 0.0325 0.057 Uiso 1 1 calc R
H7C H 0.0211 1.1547 0.0892 0.057 Uiso 1 1 calc R
H7A H 0.0938 1.0357 0.1312 0.057 Uiso 1 1 calc R
C15 C 0.2713(2) 0.5319(3) 0.00076(18) 0.0263(6) Uani 1 1 d .
H15 H 0.3325 0.5153 0.0120 0.032 Uiso 1 1 calc R
C9 C 0.3560(2) 0.9740(3) -0.1069(2) 0.0300(6) Uani 1 1 d .
H9 H 0.3706 1.0438 -0.0628 0.036 Uiso 1 1 calc R
C22 C 0.51261(19) 0.6361(3) 0.22082(18) 0.0299(6) Uani 1 1 d .
H22 H 0.5202 0.6100 0.2790 0.036 Uiso 1 1 calc R
C13 C 0.30431(18) 0.7437(3) -0.15644(17) 0.0278(6) Uani 1 1 d .
H13 H 0.2839 0.6547 -0.1465 0.033 Uiso 1 1 calc R
C24 C 0.56800(19) 0.6474(3) 0.1045(2) 0.0351(7) Uani 1 1 d .
H24 H 0.6138 0.6290 0.0826 0.042 Uiso 1 1 calc R
C1 C 0.29396(18) 1.2381(3) 0.18214(17) 0.0280(6) Uani 1 1 d .
C17 C 0.1251(2) 0.4420(3) -0.02888(18) 0.0328(7) Uani 1 1 d .
H17 H 0.0856 0.3651 -0.0383 0.039 Uiso 1 1 calc R
C5 C 0.4468(2) 1.1981(4) 0.2927(2) 0.0436(8) Uani 1 1 d .
H5A H 0.4182 1.1593 0.3311 0.065 Uiso 1 1 calc R
H5C H 0.4587 1.2976 0.3055 0.065 Uiso 1 1 calc R
H5B H 0.5029 1.1490 0.3028 0.065 Uiso 1 1 calc R
C19 C 0.15148(19) 0.6894(3) -0.0163(2) 0.0340(7) Uani 1 1 d .
H19 H 0.1294 0.7816 -0.0175 0.041 Uiso 1 1 calc R
C16 C 0.2134(2) 0.4205(3) -0.01389(17) 0.0303(6) Uani 1 1 d .
H16 H 0.2349 0.3281 -0.0136 0.036 Uiso 1 1 calc R
C18 C 0.0942(2) 0.5766(3) -0.0301(2) 0.0401(8) Uani 1 1 d .
H18 H 0.0331 0.5921 -0.0404 0.048 Uiso 1 1 calc R
C11 C 0.34259(18) 0.9016(3) -0.25070(18) 0.0321(7) Uani 1 1 d .
H11 H 0.3476 0.9213 -0.3055 0.039 Uiso 1 1 calc R
C10 C 0.3652(2) 1.0023(3) -0.1864(2) 0.0342(8) Uani 1 1 d .
H10 H 0.3870 1.0903 -0.1962 0.041 Uiso 1 1 calc R
C6 C 0.2817(2) 1.3738(4) 0.2220(2) 0.0479(9) Uani 1 1 d .
H6B H 0.2275 1.4199 0.1830 0.072 Uiso 1 1 calc R
H6C H 0.3330 1.4343 0.2303 0.072 Uiso 1 1 calc R
H6A H 0.2764 1.3560 0.2787 0.072 Uiso 1 1 calc R

loop_
_atom_site_aniso_label
_atom_site_aniso_U_11
_atom_site_aniso_U_22
_atom_site_aniso_U_33
_atom_site_aniso_U_23
_atom_site_aniso_U_13
_atom_site_aniso_U_12
Pd1 0.01465(14) 0.01953(14) 0.01745(13) 0.00034(7) 0.00412(10) 0.00050(7)
P1 0.0172(3) 0.0192(3) 0.0186(3) 0.0011(2) 0.0060(3) 0.0000(3)
Cl1 0.0261(4) 0.0292(3) 0.0231(3) -0.0005(3) -0.0017(3) 0.0017(3)
N1 0.0162(11) 0.0308(12) 0.0232(11) 0.0005(9) 0.0082(9) 0.0057(10)
O1 0.0192(10) 0.0403(12) 0.0499(13) -0.0036(10) 0.0147(9) 0.0076(9)
C14 0.0216(14) 0.0236(13) 0.0194(12) 0.0006(10) 0.0064(10) -0.0043(11)
C8 0.0193(13) 0.0237(13) 0.0190(12) 0.0026(10) 0.0066(10) 0.0031(11)
C3 0.0182(14) 0.0307(14) 0.0194(13) 0.0009(11) 0.0052(11) 0.0025(11)
C20 0.0185(13) 0.0183(12) 0.0217(13) -0.0007(10) 0.0045(10) -0.0008(10)
C21 0.0219(14) 0.0312(15) 0.0265(14) 0.0040(11) 0.0109(11) 0.0017(12)
C2 0.0180(13) 0.0360(16) 0.0211(13) -0.0074(11) 0.0043(11) 0.0003(12)
C23 0.0250(15) 0.0276(15) 0.0368(16) 0.0024(12) 0.0024(12) 0.0080(13)
C12 0.0272(16) 0.0452(18) 0.0217(14) -0.0059(13) 0.0042(12) 0.0014(14)
C4 0.0231(15) 0.0343(16) 0.0402(17) -0.0010(13) 0.0112(13) -0.0025(13)
C25 0.0268(15) 0.0313(15) 0.0279(14) -0.0004(12) 0.0120(12) 0.0017(12)
C7 0.0180(14) 0.0479(19) 0.0500(18) 0.0127(15) 0.0151(13) 0.0036(14)
C15 0.0256(15) 0.0264(14) 0.0266(14) 0.0002(12) 0.0092(12) -0.0001(12)
C9 0.0389(18) 0.0251(14) 0.0309(15) 0.0005(12) 0.0185(14) 0.0001(13)
C22 0.0304(15) 0.0293(15) 0.0256(14) 0.0062(12) 0.0048(12) 0.0014(13)
C13 0.0284(15) 0.0295(15) 0.0240(13) -0.0021(11) 0.0078(12) -0.0049(12)
C24 0.0244(15) 0.0440(18) 0.0374(16) -0.0017(14) 0.0116(13) 0.0094(14)
C1 0.0248(15) 0.0364(16) 0.0235(13) -0.0041(12) 0.0098(12) 0.0040(13)
C17 0.0366(17) 0.0289(16) 0.0280(14) 0.0040(12) 0.0059(13) -0.0144(14)
C5 0.0312(17) 0.063(2) 0.0283(16) -0.0152(15) 0.0009(14) 0.0000(16)
C19 0.0249(15) 0.0240(15) 0.0526(19) 0.0027(13) 0.0136(14) 0.0012(12)
C16 0.0392(17) 0.0207(14) 0.0259(14) 0.0014(11) 0.0058(12) -0.0030(13)
C18 0.0230(16) 0.0363(17) 0.059(2) 0.0063(15) 0.0122(14) -0.0060(14)
C11 0.0242(15) 0.0527(19) 0.0206(13) 0.0130(13) 0.0094(11) 0.0113(14)
C10 0.0369(19) 0.0353(18) 0.0366(18) 0.0127(12) 0.0208(15) 0.0055(13)
C6 0.0390(19) 0.052(2) 0.051(2) -0.0277(17) 0.0139(16) 0.0054(16)

loop_
_atom_type_symbol
_atom_type_description
_atom_type_scat_dispersion_real
_atom_type_scat_dispersion_imag
_atom_type_scat_source
C C 0.0033 0.0016 'International Tables Vol C Tables 4.2.6.8 and 6.1.1.4'
H H 0.0000 0.0000 'International Tables Vol C Tables 4.2.6.8 and 6.1.1.4'
N N 0.0061 0.0033 'International Tables Vol C Tables 4.2.6.8 and 6.1.1.4'
O O 0.0106 0.0060 'International Tables Vol C Tables 4.2.6.8 and 6.1.1.4'
P P 0.1023 0.0942 'International Tables Vol C Tables 4.2.6.8 and 6.1.1.4'
Cl Cl 0.1484 0.1585 'International Tables Vol C Tables 4.2.6.8 and 6.1.1.4'
Pd Pd -0.9988 1.0072 'International Tables Vol C Tables 4.2.6.8 and 6.1.1.4'

loop_
_geom_angle_atom_site_label_1
_geom_angle_atom_site_label_2
_geom_angle_atom_site_label_3
_geom_angle
C3 Pd1 N1 77.33(10)
C3 Pd1 P1 94.15(8)
N1 Pd1 P1 169.40(6)
C3 Pd1 Cl1 165.25(8)
N1 Pd1 Cl1 97.25(6)
P1 Pd1 Cl1 92.50(3)
C8 P1 C14 105.42(12)
C8 P1 C20 104.58(12)
C14 P1 C20 101.32(12)
C8 P1 Pd1 113.05(9)
C14 P1 Pd1 111.32(9)
C20 P1 Pd1 119.67(8)
C1 N1 O1 113.6(2)
C1 N1 Pd1 115.38(17)
O1 N1 Pd1 130.08(16)
N1 O1 C7 111.5(2)
C19 C14 C15 118.5(3)
C19 C14 P1 120.4(2)
C15 C14 P1 121.1(2)
C13 C8 C9 119.2(2)
C13 C8 P1 123.2(2)
C9 C8 P1 117.6(2)
C2 C3 Pd1 106.29(17)
C25 C20 C21 118.5(2)
C25 C20 P1 122.8(2)
C21 C20 P1 118.7(2)
C22 C21 C20 120.9(2)
C1 C2 C4 109.2(2)
C1 C2 C3 108.9(2)
C4 C2 C3 110.3(2)
C1 C2 C5 110.3(2)
C4 C2 C5 108.9(2)
C3 C2 C5 109.3(2)
C24 C23 C22 119.7(3)
C11 C12 C13 120.0(3)
C24 C25 C20 120.1(3)
C16 C15 C14 120.7(3)
C8 C9 C10 120.6(3)
C21 C22 C23 120.0(3)
C8 C13 C12 120.1(3)
C23 C24 C25 120.8(3)
N1 C1 C6 123.5(3)
N1 C1 C2 114.4(2)
C6 C1 C2 122.1(3)
C16 C17 C18 119.4(3)
C18 C19 C14 120.3(3)
C17 C16 C15 120.6(3)
C17 C18 C19 120.6(3)
C12 C11 C10 120.7(3)
C11 C10 C9 119.5(3)

loop_
_geom_bond_atom_site_label_1
_geom_bond_atom_site_label_2
_geom_bond_distance
Pd1 C3 2.030(3)
Pd1 N1 2.110(2)
Pd1 P1 2.2392(7)
Pd1 Cl1 2.4330(12)
P1 C8 1.823(2)
P1 C14 1.826(3)
P1 C20 1.828(3)
N1 C1 1.276(4)
N1 O1 1.411(3)
O1 C7 1.418(4)
C14 C19 1.389(4)
C14 C15 1.392(4)
C8 C13 1.387(4)
C8 C9 1.389(4)
C3 C2 1.539(4)
C20 C25 1.394(4)
C20 C21 1.397(4)
C21 C22 1.381(4)
C2 C1 1.507(4)
C2 C4 1.534(4)
C2 C5 1.543(4)
C23 C24 1.373(4)
C23 C22 1.386(4)
C12 C11 1.375(4)
C12 C13 1.397(4)
C25 C24 1.388(4)
C15 C16 1.382(4)
C9 C10 1.393(4)
C1 C6 1.501(4)
C17 C16 1.372(4)
C17 C18 1.380(5)
C19 C18 1.387(4)
C11 C10 1.376(4)
